data_4110706
loop_
_publ_author_name
'Robert Butterick'
'Bhaskar M. Ramachandran'
'Patrick J. Carroll'
'Larry G. Sneddon'

_publ_section_title
;
 Chemistry of Mangana- and Rhenatricarbadecaboranyl Tricarbonyl Complexes:
 Evidence for an Associative Mechanism of Ligand Substitution Involving an
 \h6-\h4 Cage-Slippage Process Analagous to \h5-\h3-Cyclopentadienyl
 Ring-Slippage
;
_journal_name_full 'Journal of the American Chemical Society'
_journal_page_first 8626
_journal_page_last 8637
_journal_paper_doi 10.1021/ja062201u
_journal_volume 128
_journal_year 2006
_chemical_formula_sum 'C29 H29 B7 O2 P Re'
_chemical_formula_weight 702.36
_space_group_IT_number 14
_symmetry_cell_setting monoclinic
_symmetry_Int_Tables_number 14
_symmetry_space_group_name_Hall '-P 2ybc'
_symmetry_space_group_name_H-M 'P 1 21/c 1'
_atom_sites_solution_hydrogens geom
_atom_sites_solution_primary direct
_audit_creation_method SHELXL-97
_cell_angle_alpha 90.00
_cell_angle_beta 109.5620(10)
_cell_angle_gamma 90.00
_cell_formula_units_Z 4
_cell_length_a 13.8587(11)
_cell_length_b 10.8412(9)
_cell_length_c 20.6732(16)
_cell_measurement_temperature 143(1)
_cell_volume 2926.8(4)
_computing_data_collection 'CrystalClear (Rigaku, 1999)'
_computing_data_reduction 'CrystalClear (Rigaku, 1999)'
_computing_structure_refinement 'SHELXL-97 (Sheldrick, 1997)'
_computing_structure_solution 'SIR97 (Altomare, 1999)'
_diffrn_ambient_temperature 143(1)
_diffrn_measured_fraction_theta_full 0.982
_diffrn_measured_fraction_theta_max 0.982
_diffrn_measurement_device 'CCD Area Detector'
_diffrn_measurement_device_type 'Rigaku Mercury'
_diffrn_measurement_method 'phi and omega rotations'
_diffrn_radiation_monochromator graphite
_diffrn_radiation_source 'rotating anode'
_diffrn_radiation_type MoK\a
_diffrn_radiation_wavelength 0.71069
_diffrn_reflns_av_R_equivalents 0.0212
_diffrn_reflns_av_sigmaI/netI 0.0290
_diffrn_reflns_limit_h_max 17
_diffrn_reflns_limit_h_min -14
_diffrn_reflns_limit_k_max 13
_diffrn_reflns_limit_k_min -11
_diffrn_reflns_limit_l_max 26
_diffrn_reflns_limit_l_min -26
_diffrn_reflns_number 20234
_diffrn_reflns_theta_full 27.48
_diffrn_reflns_theta_max 27.48
_diffrn_reflns_theta_min 2.81
_exptl_absorpt_coefficient_mu 4.233
_exptl_absorpt_correction_T_max 1.0000
_exptl_absorpt_correction_T_min 0.7137
_exptl_absorpt_correction_type multi-scan
_exptl_crystal_density_diffrn 1.594
_exptl_crystal_F_000 1376
_exptl_crystal_size_max 0.40
_exptl_crystal_size_mid 0.10
_exptl_crystal_size_min 0.05
_refine_diff_density_max 3.046
_refine_diff_density_min -1.297
_refine_diff_density_rms 0.097
_refine_ls_extinction_method none
_refine_ls_goodness_of_fit_ref 1.062
_refine_ls_hydrogen_treatment constr
_refine_ls_matrix_type full
_refine_ls_number_parameters 398
_refine_ls_number_reflns 6591
_refine_ls_number_restraints 0
_refine_ls_restrained_S_all 1.062
_refine_ls_R_factor_all 0.0284
_refine_ls_R_factor_gt 0.0250
_refine_ls_shift/su_max 0.003
_refine_ls_shift/su_mean 0.000
_refine_ls_structure_factor_coef Fsqd
_refine_ls_weighting_details 'calc w=1/[\s^2^(Fo^2^)+(0.0276P)^2^+3.7756P] where P=(Fo^2^+2Fc^2^)/3'
_refine_ls_weighting_scheme calc
_refine_ls_wR_factor_gt 0.0585
_refine_ls_wR_factor_ref 0.0615
_reflns_number_gt 6060
_reflns_number_total 6591
_reflns_threshold_expression >2sigma(I)
_cod_data_source_file ja062201usi20060330_051402.cif
_cod_data_source_block shelxl
_cod_original_sg_symbol_H-M 'P 21/c '
_cod_database_code 4110706

loop_
_symmetry_equiv_pos_as_xyz
'x, y, z'
'-x, y+1/2, -z+1/2'
'-x, -y, -z'
'x, -y-1/2, z-1/2'

loop_
_atom_site_label
_atom_site_type_symbol
_atom_site_fract_x
_atom_site_fract_y
_atom_site_fract_z
_atom_site_U_iso_or_equiv
_atom_site_adp_type
_atom_site_occupancy
_atom_site_symmetry_multiplicity
_atom_site_calc_flag
_atom_site_refinement_flags
Re1 Re 0.731833(8) 0.683890(9) 0.782022(5) 0.02101(5) Uani 1 1 d .
P22 P 0.72491(6) 0.75032(6) 0.66894(4) 0.02361(15) Uani 1 1 d .
C2 C 0.7067(2) 0.5681(2) 0.86106(13) 0.0239(6) Uani 1 1 d .
C3 C 0.6044(3) 0.8039(3) 0.76528(16) 0.0307(7) Uani 1 1 d .
C4 C 0.5935(2) 0.5645(3) 0.81886(15) 0.0286(6) Uani 1 1 d .
B5 B 0.7317(3) 0.7030(3) 0.89699(17) 0.0281(7) Uani 1 1 d .
B6 B 0.6701(3) 0.8382(3) 0.84242(19) 0.0325(8) Uani 1 1 d .
B7 B 0.5385(3) 0.6810(3) 0.76054(19) 0.0317(8) Uani 1 1 d .
B8 B 0.6272(3) 0.6090(3) 0.90494(17) 0.0282(7) Uani 1 1 d .
B9 B 0.5331(3) 0.8129(3) 0.8153(2) 0.0359(8) Uani 1 1 d .
B10 B 0.5169(3) 0.6640(3) 0.84232(19) 0.0336(8) Uani 1 1 d .
B11 B 0.6105(3) 0.7663(3) 0.89771(18) 0.0319(7) Uani 1 1 d .
C12 C 0.7668(3) 0.4525(3) 0.88695(15) 0.0316(7) Uani 1 1 d .
C13 C 0.7183(3) 0.3392(3) 0.8830(2) 0.0442(9) Uani 1 1 d .
H13 H 0.6473 0.3342 0.8643 0.059 Uiso 1 1 calc R
C14 C 0.7756(4) 0.2333(4) 0.9070(3) 0.0656(13) Uani 1 1 d .
H14 H 0.7428 0.1575 0.9032 0.087 Uiso 1 1 calc R
C15 C 0.8794(4) 0.2395(4) 0.9359(3) 0.0734(16) Uani 1 1 d .
H15 H 0.9169 0.1683 0.9525 0.098 Uiso 1 1 calc R
C16 C 0.9290(4) 0.3520(5) 0.9406(2) 0.0663(13) Uani 1 1 d .
H16 H 0.9999 0.3565 0.9604 0.088 Uiso 1 1 calc R
C17 C 0.8725(3) 0.4576(4) 0.91574(19) 0.0472(9) Uani 1 1 d .
H17 H 0.9058 0.5328 0.9184 0.063 Uiso 1 1 calc R
C18 C 0.7826(3) 0.5291(3) 0.75680(15) 0.0319(7) Uani 1 1 d .
C20 C 0.8672(2) 0.7402(3) 0.81693(16) 0.0333(7) Uani 1 1 d .
C23 C 0.5972(2) 0.7376(2) 0.60435(14) 0.0241(6) Uani 1 1 d .
C24 C 0.5491(2) 0.8328(3) 0.56086(16) 0.0277(6) Uani 1 1 d .
H24 H 0.5806 0.9095 0.5651 0.037 Uiso 1 1 calc R
C25 C 0.4538(3) 0.8145(3) 0.51082(17) 0.0323(7) Uani 1 1 d .
H25 H 0.4223 0.8788 0.4817 0.043 Uiso 1 1 calc R
C26 C 0.4061(3) 0.7012(3) 0.50426(17) 0.0339(7) Uani 1 1 d .
H26 H 0.3430 0.6887 0.4702 0.045 Uiso 1 1 calc R
C27 C 0.4522(3) 0.6066(3) 0.54850(16) 0.0358(7) Uani 1 1 d .
H27 H 0.4194 0.5308 0.5449 0.048 Uiso 1 1 calc R
C28 C 0.5470(2) 0.6238(3) 0.59808(15) 0.0324(7) Uani 1 1 d .
H28 H 0.5777 0.5593 0.6275 0.043 Uiso 1 1 calc R
C29 C 0.7645(2) 0.9091(3) 0.66169(15) 0.0287(6) Uani 1 1 d .
C30 C 0.7917(3) 0.9442(3) 0.60485(18) 0.0393(7) Uani 1 1 d .
H30 H 0.7916 0.8862 0.5717 0.052 Uiso 1 1 calc R
C31 C 0.8188(3) 1.0659(3) 0.5981(2) 0.0486(9) Uani 1 1 d .
H31 H 0.8364 1.0890 0.5602 0.065 Uiso 1 1 calc R
C32 C 0.8198(3) 1.1524(3) 0.6470(2) 0.0452(9) Uani 1 1 d .
H32 H 0.8384 1.2334 0.6423 0.060 Uiso 1 1 calc R
C33 C 0.7931(3) 1.1185(3) 0.70312(19) 0.0403(8) Uani 1 1 d .
H33 H 0.7933 1.1772 0.7360 0.054 Uiso 1 1 calc R
C34 C 0.7660(2) 0.9974(3) 0.71091(15) 0.0324(7) Uani 1 1 d .
H34 H 0.7489 0.9752 0.7491 0.043 Uiso 1 1 calc R
C35 C 0.8058(2) 0.6637(2) 0.63474(16) 0.0249(6) Uani 1 1 d .
C36 C 0.7678(3) 0.5972(4) 0.57212(18) 0.0457(9) Uani 1 1 d .
H36 H 0.6984 0.6017 0.5467 0.061 Uiso 1 1 calc R
C37 C 0.8312(3) 0.5254(4) 0.5477(2) 0.0525(10) Uani 1 1 d .
H37 H 0.8039 0.4838 0.5062 0.070 Uiso 1 1 calc R
C38 C 0.9333(3) 0.5153(3) 0.58394(18) 0.0417(8) Uani 1 1 d .
H38 H 0.9752 0.4658 0.5680 0.056 Uiso 1 1 calc R
C39 C 0.9728(3) 0.5791(4) 0.6440(2) 0.0533(10) Uani 1 1 d .
H39 H 1.0423 0.5734 0.6688 0.071 Uiso 1 1 calc R
C40 C 0.9104(3) 0.6522(4) 0.66852(19) 0.0469(9) Uani 1 1 d .
H40 H 0.9399 0.6953 0.7093 0.062 Uiso 1 1 calc R
O19 O 0.8084(3) 0.4365(2) 0.74260(14) 0.0563(7) Uani 1 1 d .
O21 O 0.9505(2) 0.7776(3) 0.84102(15) 0.0539(7) Uani 1 1 d .
H3 H 0.588(3) 0.856(4) 0.730(2) 0.046(10) Uiso 1 1 d .
H4 H 0.563(2) 0.483(3) 0.8063(17) 0.032(9) Uiso 1 1 d .
H5 H 0.801(3) 0.712(3) 0.9404(18) 0.033(9) Uiso 1 1 d .
H6 H 0.709(2) 0.924(3) 0.8559(17) 0.033(9) Uiso 1 1 d .
H7 H 0.477(3) 0.652(3) 0.7118(18) 0.035(9) Uiso 1 1 d .
H8 H 0.622(2) 0.548(3) 0.9437(17) 0.029(8) Uiso 1 1 d .
H9 H 0.472(3) 0.880(3) 0.8046(17) 0.036(9) Uiso 1 1 d .
H10 H 0.445(3) 0.632(3) 0.8467(17) 0.037(9) Uiso 1 1 d .
H11 H 0.600(3) 0.814(3) 0.9415(19) 0.034(10) Uiso 1 1 d .

loop_
_atom_site_aniso_label
_atom_site_aniso_U_11
_atom_site_aniso_U_22
_atom_site_aniso_U_33
_atom_site_aniso_U_23
_atom_site_aniso_U_13
_atom_site_aniso_U_12
Re1 0.02870(8) 0.01464(7) 0.01802(7) -0.00057(3) 0.00562(5) -0.00036(4)
P22 0.0312(4) 0.0183(3) 0.0205(3) 0.0007(3) 0.0076(3) -0.0021(3)
C2 0.0350(15) 0.0183(13) 0.0177(13) 0.0006(10) 0.0077(11) 0.0000(11)
C3 0.0407(18) 0.0299(16) 0.0225(15) 0.0087(12) 0.0117(13) 0.0127(12)
C4 0.0342(16) 0.0245(15) 0.0262(15) -0.0047(11) 0.0088(12) -0.0025(12)
B5 0.0352(19) 0.0305(17) 0.0158(15) -0.0032(12) 0.0049(13) -0.0004(14)
B6 0.052(2) 0.0210(15) 0.0279(18) -0.0037(13) 0.0173(16) -0.0013(15)
B7 0.0326(19) 0.037(2) 0.0232(17) 0.0012(13) 0.0063(15) 0.0063(14)
B8 0.0381(19) 0.0246(16) 0.0233(16) -0.0016(12) 0.0119(14) 0.0018(13)
B9 0.045(2) 0.034(2) 0.032(2) 0.0050(14) 0.0183(17) 0.0126(15)
B10 0.037(2) 0.0365(19) 0.0287(18) -0.0001(14) 0.0132(15) 0.0035(15)
B11 0.046(2) 0.0269(17) 0.0244(17) -0.0032(13) 0.0140(15) 0.0021(15)
C12 0.0465(18) 0.0263(15) 0.0253(15) 0.0067(12) 0.0164(13) 0.0094(13)
C13 0.063(2) 0.0260(16) 0.053(2) 0.0117(15) 0.0326(19) 0.0100(15)
C14 0.097(4) 0.030(2) 0.092(3) 0.026(2) 0.060(3) 0.022(2)
C15 0.105(4) 0.054(3) 0.087(3) 0.044(2) 0.066(3) 0.050(3)
C16 0.060(3) 0.080(3) 0.062(3) 0.034(3) 0.026(2) 0.036(2)
C17 0.046(2) 0.048(2) 0.045(2) 0.0150(16) 0.0101(16) 0.0116(16)
C18 0.0480(18) 0.0235(15) 0.0272(15) 0.0042(11) 0.0167(14) 0.0014(13)
C20 0.0353(17) 0.0308(16) 0.0314(16) -0.0059(12) 0.0080(13) -0.0030(13)
C23 0.0313(15) 0.0220(13) 0.0200(13) -0.0012(10) 0.0099(11) -0.0024(11)
C24 0.0320(16) 0.0215(13) 0.0307(16) 0.0029(11) 0.0120(13) -0.0004(11)
C25 0.0352(17) 0.0306(17) 0.0293(17) 0.0068(11) 0.0083(14) 0.0052(12)
C26 0.0303(16) 0.0380(17) 0.0301(17) -0.0053(13) 0.0057(13) -0.0024(13)
C27 0.0443(18) 0.0281(15) 0.0313(17) -0.0022(12) 0.0078(14) -0.0096(13)
C28 0.0448(18) 0.0223(14) 0.0264(15) 0.0029(11) 0.0071(13) -0.0042(12)
C29 0.0304(15) 0.0217(14) 0.0294(15) 0.0049(11) 0.0039(12) -0.0033(11)
C30 0.049(2) 0.0332(17) 0.0390(18) 0.0050(14) 0.0186(15) -0.0053(14)
C31 0.052(2) 0.041(2) 0.054(2) 0.0160(17) 0.0205(18) -0.0111(16)
C32 0.0358(18) 0.0271(16) 0.064(2) 0.0113(16) 0.0051(17) -0.0089(14)
C33 0.0439(19) 0.0215(15) 0.046(2) -0.0001(13) 0.0023(16) -0.0031(13)
C34 0.0394(18) 0.0237(15) 0.0298(16) 0.0016(11) 0.0060(14) -0.0023(12)
C35 0.0145(12) 0.0209(13) 0.0339(16) 0.0159(11) 0.0008(11) -0.0007(10)
C36 0.0387(19) 0.059(2) 0.0331(18) -0.0144(16) 0.0039(15) 0.0060(16)
C37 0.050(2) 0.061(2) 0.043(2) -0.0215(18) 0.0118(17) 0.0043(18)
C38 0.048(2) 0.0394(18) 0.0425(19) 0.0029(15) 0.0214(16) 0.0097(15)
C39 0.0352(19) 0.084(3) 0.040(2) -0.0063(19) 0.0110(16) 0.0111(19)
C40 0.0333(18) 0.072(2) 0.0339(19) -0.0181(18) 0.0088(15) -0.0022(17)
O19 0.101(2) 0.0252(13) 0.0552(16) 0.0020(11) 0.0430(16) 0.0159(13)
O21 0.0382(14) 0.0590(16) 0.0586(17) -0.0152(14) 0.0083(12) -0.0143(13)

loop_
_atom_type_symbol
_atom_type_description
_atom_type_scat_dispersion_real
_atom_type_scat_dispersion_imag
_atom_type_scat_source
C C 0.0033 0.0016 'International Tables Vol C Tables 4.2.6.8 and 6.1.1.4'
H H 0.0000 0.0000 'International Tables Vol C Tables 4.2.6.8 and 6.1.1.4'
O O 0.0106 0.0060 'International Tables Vol C Tables 4.2.6.8 and 6.1.1.4'
B B 0.0013 0.0007 'International Tables Vol C Tables 4.2.6.8 and 6.1.1.4'
P P 0.1023 0.0942 'International Tables Vol C Tables 4.2.6.8 and 6.1.1.4'
Re Re -1.0185 7.2310 'International Tables Vol C Tables 4.2.6.8 and 6.1.1.4'

loop_
_geom_angle_atom_site_label_1
_geom_angle_atom_site_label_2
_geom_angle_atom_site_label_3
_geom_angle
C20 Re1 C18 88.81(14)
C20 Re1 C3 122.24(13)
C18 Re1 C3 146.55(13)
C20 Re1 C2 106.84(12)
C18 Re1 C2 82.41(11)
C3 Re1 C2 98.15(11)
C20 Re1 B5 85.56(13)
C18 Re1 B5 117.39(12)
C3 Re1 B5 80.29(12)
C2 Re1 B5 41.36(11)
C20 Re1 B6 93.29(14)
C18 Re1 B6 162.82(12)
C3 Re1 B6 40.53(13)
C2 Re1 B6 80.66(11)
B5 Re1 B6 45.96(12)
C20 Re1 P22 89.20(10)
C18 Re1 P22 84.21(9)
C3 Re1 P22 84.17(9)
C2 Re1 P22 158.80(7)
B5 Re1 P22 157.58(8)
B6 Re1 P22 112.84(9)
C20 Re1 B7 157.56(12)
C18 Re1 B7 113.02(12)
C3 Re1 B7 38.46(12)
C2 Re1 B7 72.71(11)
B5 Re1 B7 79.89(12)
B6 Re1 B7 64.34(12)
P22 Re1 B7 97.77(8)
C20 Re1 C4 141.50(12)
C18 Re1 C4 90.95(11)
C3 Re1 C4 72.67(11)
C2 Re1 C4 35.28(10)
B5 Re1 C4 60.68(11)
B6 Re1 C4 76.84(11)
P22 Re1 C4 129.08(7)
B7 Re1 C4 39.05(10)
C35 P22 C29 102.57(14)
C35 P22 C23 104.72(13)
C29 P22 C23 104.74(13)
C35 P22 Re1 113.62(9)
C29 P22 Re1 116.36(10)
C23 P22 Re1 113.50(9)
C12 C2 C4 121.7(2)
C12 C2 B5 125.5(3)
C4 C2 B5 107.9(2)
C12 C2 B8 114.1(2)
C4 C2 B8 65.5(2)
B5 C2 B8 66.4(2)
C12 C2 Re1 122.6(2)
C4 C2 Re1 88.73(17)
B5 C2 Re1 76.18(16)
B8 C2 Re1 122.95(18)
B6 C3 B7 112.3(3)
B6 C3 B9 67.8(2)
B7 C3 B9 68.9(2)
B6 C3 Re1 79.30(19)
B7 C3 Re1 85.74(18)
B9 C3 Re1 124.8(2)
B6 C3 H3 125(3)
B7 C3 H3 120(3)
B9 C3 H3 116(2)
Re1 C3 H3 119(2)
C2 C4 B10 116.4(2)
C2 C4 B7 120.6(2)
B10 C4 B7 64.2(2)
C2 C4 B8 62.36(19)
B10 C4 B8 60.8(2)
B7 C4 B8 114.3(2)
C2 C4 Re1 55.99(14)
B10 C4 Re1 110.93(19)
B7 C4 Re1 68.50(16)
B8 C4 Re1 100.78(17)
C2 C4 H4 116.7(19)
B10 C4 H4 113(2)
B7 C4 H4 115(2)
B8 C4 H4 118(2)
Re1 C4 H4 131.5(19)
C2 B5 B11 106.7(2)
C2 B5 B8 58.90(18)
B11 B5 B8 56.4(2)
C2 B5 B6 116.4(2)
B11 B5 B6 58.26(19)
B8 B5 B6 106.1(2)
C2 B5 Re1 62.46(14)
B11 B5 Re1 110.46(19)
B8 B5 Re1 107.88(18)
B6 B5 Re1 67.67(15)
C2 B5 H5 117.3(18)
B11 B5 H5 121.6(18)
B8 B5 H5 119.3(18)
B6 B5 H5 121.9(18)
Re1 B5 H5 122.8(18)
C3 B6 B11 107.7(3)
C3 B6 B9 57.7(2)
B11 B6 B9 58.3(2)
C3 B6 B5 114.4(2)
B11 B6 B5 59.4(2)
B9 B6 B5 106.7(2)
C3 B6 Re1 60.17(15)
B11 B6 Re1 110.29(19)
B9 B6 Re1 104.5(2)
B5 B6 Re1 66.37(15)
C3 B6 H6 122.5(18)
B11 B6 H6 120.8(18)
B9 B6 H6 126.8(18)
B5 B6 H6 116.0(18)
Re1 B6 H6 120.5(18)
C3 B7 C4 117.1(3)
C3 B7 B10 107.2(3)
C4 B7 B10 56.82(19)
C3 B7 B9 56.9(2)
C4 B7 B9 103.7(2)
B10 B7 B9 57.0(2)
C3 B7 Re1 55.80(16)
C4 B7 Re1 72.44(16)
B10 B7 Re1 109.1(2)
B9 B7 Re1 98.0(2)
C3 B7 H7 122.2(18)
C4 B7 H7 116.4(18)
B10 B7 H7 119.3(18)
B9 B7 H7 126.2(18)
Re1 B7 H7 126.5(18)
C2 B8 B11 107.7(2)
C2 B8 B10 104.8(2)
B11 B8 B10 62.5(2)
C2 B8 C4 52.15(16)
B11 B8 C4 101.7(2)
B10 B8 C4 58.05(19)
C2 B8 B5 54.71(17)
B11 B8 B5 61.7(2)
B10 B8 B5 105.5(2)
C4 B8 B5 90.7(2)
C2 B8 H8 117.3(17)
B11 B8 H8 130.0(17)
B10 B8 H8 120.8(17)
C4 B8 H8 122.4(18)
B5 B8 H8 132.2(17)
C3 B9 B10 108.3(2)
C3 B9 B11 106.9(3)
B10 B9 B11 61.7(2)
C3 B9 B6 54.5(2)
B10 B9 B6 106.0(3)
B11 B9 B6 60.5(2)
C3 B9 B7 54.2(2)
B10 B9 B7 61.0(2)
B11 B9 B7 103.6(2)
B6 B9 B7 93.1(2)
C3 B9 H9 120.1(18)
B10 B9 H9 120.8(18)
B11 B9 H9 125.0(18)
B6 B9 H9 128.9(18)
B7 B9 H9 126.0(18)
C4 B10 B8 61.13(19)
C4 B10 B9 109.6(3)
B8 B10 B9 112.2(3)
C4 B10 B11 100.8(3)
B8 B10 B11 58.1(2)
B9 B10 B11 59.4(2)
C4 B10 B7 59.02(19)
B8 B10 B7 110.3(3)
B9 B10 B7 62.0(2)
B11 B10 B7 102.7(3)
C4 B10 H10 119.9(19)
B8 B10 H10 115.3(18)
B9 B10 H10 122.9(19)
B11 B10 H10 129.2(19)
B7 B10 H10 123.3(18)
B8 B11 B9 113.0(2)
B8 B11 B10 59.4(2)
B9 B11 B10 58.9(2)
B8 B11 B6 114.1(2)
B9 B11 B6 61.3(2)
B10 B11 B6 104.5(2)
B8 B11 B5 61.9(2)
B9 B11 B5 111.4(2)
B10 B11 B5 103.5(2)
B6 B11 B5 62.4(2)
B8 B11 H11 116.5(17)
B9 B11 H11 117.5(18)
B10 B11 H11 123.4(19)
B6 B11 H11 122.7(17)
B5 B11 H11 124.3(19)
C17 C12 C13 118.8(3)
C17 C12 C2 120.0(3)
C13 C12 C2 121.2(3)
C12 C13 C14 120.1(4)
C15 C14 C13 120.6(4)
C14 C15 C16 120.0(4)
C17 C16 C15 119.6(4)
C12 C17 C16 120.8(4)
O19 C18 Re1 176.9(3)
O21 C20 Re1 177.0(3)
C24 C23 C28 118.7(3)
C24 C23 P22 123.8(2)
C28 C23 P22 117.5(2)
C23 C24 C25 120.5(3)
C26 C25 C24 120.3(3)
C25 C26 C27 119.7(3)
C26 C27 C28 120.4(3)
C27 C28 C23 120.4(3)
C34 C29 C30 119.0(3)
C34 C29 P22 121.2(2)
C30 C29 P22 119.8(2)
C31 C30 C29 119.9(3)
C32 C31 C30 120.6(3)
C31 C32 C33 119.8(3)
C32 C33 C34 120.5(3)
C33 C34 C29 120.2(3)
C40 C35 C36 114.8(3)
C40 C35 P22 122.6(3)
C36 C35 P22 122.6(2)
C37 C36 C35 121.9(3)
C38 C37 C36 120.7(3)
C37 C38 C39 119.0(3)
C38 C39 C40 120.8(3)
C39 C40 C35 122.8(3)

loop_
_geom_bond_atom_site_label_1
_geom_bond_atom_site_label_2
_geom_bond_distance
Re1 C20 1.872(3)
Re1 C18 1.957(3)
Re1 C3 2.127(3)
Re1 C2 2.179(3)
Re1 B5 2.386(3)
Re1 B6 2.409(3)
Re1 P22 2.4172(7)
Re1 B7 2.565(4)
Re1 C4 2.628(3)
P22 C35 1.780(3)
P22 C29 1.828(3)
P22 C23 1.830(3)
C2 C12 1.501(4)
C2 C4 1.518(4)
C2 B5 1.624(4)
C2 B8 1.703(4)
C3 B6 1.593(5)
C3 B7 1.599(5)
C3 B9 1.653(5)
C3 H3 0.89(4)
C4 B10 1.695(5)
C4 B7 1.737(5)
C4 B8 1.750(4)
C4 H4 0.97(3)
B5 B11 1.819(5)
B5 B8 1.823(5)
B5 B6 1.872(5)
B5 H5 1.08(3)
B6 B11 1.798(5)
B6 B9 1.811(6)
B6 H6 1.06(3)
B7 B10 1.823(5)
B7 B9 1.840(5)
B7 H7 1.13(3)
B8 B11 1.721(5)
B8 B10 1.745(5)
B8 H8 1.06(3)
B9 B10 1.748(5)
B9 B11 1.757(5)
B9 H9 1.08(3)
B10 B11 1.797(5)
B10 H10 1.08(3)
B11 H11 1.09(4)
C12 C17 1.385(5)
C12 C13 1.389(5)
C13 C14 1.389(5)
C14 C15 1.362(7)
C15 C16 1.388(7)
C16 C17 1.386(5)
C18 O19 1.137(4)
C20 O21 1.166(4)
C23 C24 1.384(4)
C23 C28 1.402(4)
C24 C25 1.392(4)
C25 C26 1.380(4)
C26 C27 1.381(5)
C27 C28 1.382(4)
C29 C34 1.392(4)
C29 C30 1.401(4)
C30 C31 1.392(5)
C31 C32 1.375(6)
C32 C33 1.380(5)
C33 C34 1.390(4)
C35 C40 1.388(4)
C35 C36 1.421(5)
C36 C37 1.390(5)
C37 C38 1.365(5)
C38 C39 1.366(5)
C39 C40 1.387(5)
